data_7100856
loop_
_publ_author_name
'O. Donal'
'John Killoran'

_publ_section_title
;
Impact of a Conformationally Restricted Receptor on
the BF2 Chelated Azadipyrromethene Fluorosensing Platform
;
_journal_name_full 'Chemical Communications'
_journal_paper_doi 10.1039/b513878g
_journal_year 2006
_chemical_formula_sum 'C34 H27 B F2 N4'
_chemical_formula_weight 540.41
_chemical_name_common
;
BF2 chelated (3,5-Diphenyl-1H-pyrrol-2-yl)-(3-(4-
dimethylaminophenyl) -5-phenylpyrrol-2-ylidene)-amine
;
_space_group_IT_number 2
_symmetry_cell_setting triclinic
_symmetry_space_group_name_Hall '-P 1'
_symmetry_space_group_name_H-M 'P -1'
_cell_angle_alpha 91.726(6)
_cell_angle_beta 113.148(5)
_cell_angle_gamma 96.565(6)
_cell_formula_units_Z 2
_cell_length_a 10.755(3)
_cell_length_b 10.824(3)
_cell_length_c 12.163(4)
_cell_measurement_temperature 113(2)
_cell_volume 1288.9(7)
_diffrn_ambient_temperature 113(2)
_exptl_crystal_density_diffrn 1.392
_cod_depositor_comments
;
The following automatic conversions were performed:
'_symmetry_cell_setting' value 'Triclinic' changed to 'triclinic'
according to '/home/saulius/struct/CIF-dictionaries/cif_core.dic'
dictionary named 'cif_core.dic' version 2.4.1 from 2010-06-29.

Automatic conversion script
Id: cif_fix_enum 1527 2010-12-29 10:47:43Z saulius 
;
_cod_original_formula_sum 'C34 H27 B N4 F2'
_cod_database_code 7100856

loop_
_symmetry_equiv_pos_as_xyz
'x, y, z'
'-x, -y, -z'

loop_
_atom_site_label
_atom_site_type_symbol
_atom_site_fract_x
_atom_site_fract_y
_atom_site_fract_z
_atom_site_U_iso_or_equiv
_atom_site_adp_type
_atom_site_occupancy
_atom_site_symmetry_multiplicity
_atom_site_calc_flag
_atom_site_refinement_flags
_atom_site_disorder_assembly
_atom_site_disorder_group
B B 0.2674(7) 0.2442(6) 0.1786(6) 0.0175(15) Uani 1 1 d . . .
F1 F 0.1522(3) 0.2429(3) 0.2016(3) 0.0242(9) Uani 1 1 d . . .
F2 F 0.3092(3) 0.3614(3) 0.1528(3) 0.0248(9) Uani 1 1 d . . .
N1 N 0.4297(5) 0.0375(5) 0.1762(4) 0.0180(12) Uani 1 1 d . . .
N2 N 0.2389(5) 0.1458(4) 0.0712(4) 0.0176(11) Uani 1 1 d . . .
N3 N 0.3879(5) 0.2022(4) 0.2874(4) 0.0175(11) Uani 1 1 d . . .
N4 N 0.9606(5) -0.2332(5) 0.4746(5) 0.0273(13) Uani 1 1 d . . .
C1 C 0.3171(6) 0.0494(6) 0.0802(5) 0.0186(14) Uani 1 1 d . . .
C2 C 0.2523(6) -0.0375(6) -0.0208(5) 0.0190(14) Uani 1 1 d . . .
C3 C 0.1341(6) 0.0081(6) -0.0900(5) 0.0193(14) Uani 1 1 d . . .
H3 H 0.0677 -0.0305 -0.1642 0.023 Uiso 1 1 calc R . .
C4 C 0.1272(6) 0.1197(5) -0.0342(5) 0.0159(13) Uani 1 1 d . . .
C5 C 0.2953(6) -0.1563(6) -0.0412(5) 0.0196(14) Uani 1 1 d . . .
C6 C 0.1967(7) -0.2569(6) -0.1043(6) 0.0253(15) Uani 1 1 d . . .
H6 H 0.1027 -0.2475 -0.1340 0.030 Uiso 1 1 calc R . .
C7 C 0.2352(7) -0.3697(6) -0.1236(6) 0.0285(16) Uani 1 1 d . . .
H7 H 0.1671 -0.4374 -0.1671 0.034 Uiso 1 1 calc R . .
C8 C 0.3702(7) -0.3860(6) -0.0811(6) 0.0302(17) Uani 1 1 d . . .
H8 H 0.3953 -0.4644 -0.0953 0.036 Uiso 1 1 calc R . .
C9 C 0.4695(7) -0.2878(6) -0.0174(6) 0.0295(16) Uani 1 1 d . . .
H9 H 0.5632 -0.2987 0.0124 0.035 Uiso 1 1 calc R . .
C10 C 0.4323(7) -0.1731(6) 0.0031(6) 0.0241(15) Uani 1 1 d . . .
H10 H 0.5007 -0.1060 0.0474 0.029 Uiso 1 1 calc R . .
C11 C 0.0203(6) 0.1992(6) -0.0838(5) 0.0185(14) Uani 1 1 d . . .
C12 C 0.0420(7) 0.3291(6) -0.0731(6) 0.0238(15) Uani 1 1 d . . .
H12 H 0.1314 0.3721 -0.0299 0.029 Uiso 1 1 calc R . .
C13 C -0.0664(7) 0.3963(6) -0.1253(6) 0.0272(16) Uani 1 1 d . . .
H13 H -0.0500 0.4849 -0.1182 0.033 Uiso 1 1 calc R . .
C14 C -0.1976(6) 0.3365(6) -0.1871(5) 0.0228(15) Uani 1 1 d . . .
H14 H -0.2713 0.3835 -0.2203 0.027 Uiso 1 1 calc R . .
C15 C -0.2211(6) 0.2071(6) -0.2005(5) 0.0225(15) Uani 1 1 d . . .
H15 H -0.3110 0.1652 -0.2437 0.027 Uiso 1 1 calc R . .
C16 C -0.1140(6) 0.1393(6) -0.1512(5) 0.0202(14) Uani 1 1 d . . .
H16 H -0.1307 0.0507 -0.1627 0.024 Uiso 1 1 calc R . .
C17 C 0.4641(6) 0.1126(5) 0.2734(5) 0.0185(14) Uani 1 1 d . . .
C18 C 0.5754(6) 0.1015(5) 0.3868(5) 0.0164(13) Uani 1 1 d . . .
C19 C 0.5554(6) 0.1813(6) 0.4670(6) 0.0218(15) Uani 1 1 d . . .
H19 H 0.6100 0.1937 0.5507 0.026 Uiso 1 1 calc R . .
C20 C 0.4419(6) 0.2414(5) 0.4057(5) 0.0187(14) Uani 1 1 d . . .
C21 C 0.6791(6) 0.0211(6) 0.4078(6) 0.0207(14) Uani 1 1 d . . .
C22 C 0.7521(6) -0.0109(6) 0.5241(6) 0.0204(14) Uani 1 1 d . . .
H22 H 0.7356 0.0248 0.5886 0.025 Uiso 1 1 calc R . .
C23 C 0.8466(6) -0.0922(6) 0.5479(6) 0.0219(15) Uani 1 1 d . . .
H23 H 0.8935 -0.1124 0.6280 0.026 Uiso 1 1 calc R . .
C24 C 0.8748(6) -0.1460(6) 0.4549(6) 0.0206(14) Uani 1 1 d . . .
C25 C 0.8070(6) -0.1085(6) 0.3391(6) 0.0216(15) Uani 1 1 d . . .
H25 H 0.8265 -0.1402 0.2747 0.026 Uiso 1 1 calc R . .
C26 C 0.7126(6) -0.0264(6) 0.3176(6) 0.0225(15) Uani 1 1 d . . .
H26 H 0.6693 -0.0018 0.2387 0.027 Uiso 1 1 calc R . .
C27 C 0.3928(6) 0.3318(5) 0.4666(6) 0.0190(14) Uani 1 1 d . . .
C28 C 0.3244(6) 0.4283(6) 0.4121(6) 0.0209(14) Uani 1 1 d . . .
H28 H 0.3010 0.4353 0.3289 0.025 Uiso 1 1 calc R . .
C29 C 0.2896(6) 0.5139(6) 0.4762(6) 0.0260(15) Uani 1 1 d . . .
H29 H 0.2420 0.5793 0.4371 0.031 Uiso 1 1 calc R . .
C30 C 0.3231(7) 0.5059(6) 0.5972(6) 0.0279(16) Uani 1 1 d . . .
H30 H 0.3009 0.5669 0.6418 0.033 Uiso 1 1 calc R . .
C31 C 0.3897(7) 0.4081(6) 0.6535(6) 0.0286(16) Uani 1 1 d . . .
H31 H 0.4107 0.4004 0.7363 0.034 Uiso 1 1 calc R . .
C32 C 0.4249(6) 0.3230(6) 0.5895(6) 0.0245(15) Uani 1 1 d . . .
H32 H 0.4716 0.2571 0.6286 0.029 Uiso 1 1 calc R . .
C33 C 1.0353(7) -0.2672(7) 0.5952(6) 0.0353(18) Uani 1 1 d . . .
H33A H 1.0869 -0.1919 0.6472 0.053 Uiso 1 1 calc R . .
H33B H 1.0985 -0.3249 0.5935 0.053 Uiso 1 1 calc R . .
H33C H 0.9709 -0.3076 0.6263 0.053 Uiso 1 1 calc R . .
C34 C 0.9772(8) -0.2956(7) 0.3765(7) 0.0367(19) Uani 1 1 d . . .
H34A H 0.8874 -0.3222 0.3117 0.055 Uiso 1 1 calc R . .
H34B H 1.0233 -0.3688 0.4038 0.055 Uiso 1 1 calc R . .
H34C H 1.0322 -0.2384 0.3468 0.055 Uiso 1 1 calc R . .

loop_
_atom_site_aniso_label
_atom_site_aniso_U_11
_atom_site_aniso_U_22
_atom_site_aniso_U_33
_atom_site_aniso_U_23
_atom_site_aniso_U_13
_atom_site_aniso_U_12
B 0.011(4) 0.020(4) 0.016(4) 0.001(3) 0.000(3) 0.002(3)
F1 0.0153(19) 0.033(2) 0.023(2) -0.0013(16) 0.0046(16) 0.0078(16)
F2 0.025(2) 0.0196(19) 0.024(2) 0.0019(15) 0.0030(16) 0.0043(15)
N1 0.014(3) 0.024(3) 0.015(3) 0.002(2) 0.004(2) 0.005(2)
N2 0.016(3) 0.018(3) 0.020(3) 0.004(2) 0.008(2) 0.004(2)
N3 0.017(3) 0.018(3) 0.019(3) 0.001(2) 0.008(2) 0.006(2)
N4 0.026(3) 0.039(3) 0.022(3) 0.011(3) 0.011(3) 0.019(3)
C1 0.017(3) 0.020(3) 0.018(3) 0.001(3) 0.006(3) 0.001(3)
C2 0.019(3) 0.021(3) 0.020(3) 0.004(3) 0.010(3) 0.004(3)
C3 0.017(3) 0.024(3) 0.013(3) 0.002(3) 0.003(3) 0.002(3)
C4 0.017(3) 0.016(3) 0.018(3) 0.000(3) 0.012(3) 0.002(3)
C5 0.024(4) 0.019(3) 0.016(3) 0.005(3) 0.008(3) 0.004(3)
C6 0.023(4) 0.026(4) 0.020(4) 0.005(3) 0.001(3) 0.006(3)
C7 0.030(4) 0.023(4) 0.025(4) -0.005(3) 0.005(3) 0.001(3)
C8 0.043(4) 0.021(4) 0.031(4) 0.000(3) 0.017(3) 0.014(3)
C9 0.026(4) 0.028(4) 0.035(4) 0.003(3) 0.013(3) 0.008(3)
C10 0.025(4) 0.025(4) 0.023(4) 0.003(3) 0.010(3) 0.007(3)
C11 0.021(3) 0.021(3) 0.013(3) 0.002(3) 0.006(3) 0.006(3)
C12 0.026(4) 0.020(3) 0.020(4) 0.002(3) 0.003(3) 0.005(3)
C13 0.032(4) 0.022(4) 0.027(4) 0.006(3) 0.009(3) 0.009(3)
C14 0.024(4) 0.025(4) 0.019(3) 0.008(3) 0.007(3) 0.012(3)
C15 0.019(3) 0.031(4) 0.017(3) 0.006(3) 0.006(3) 0.006(3)
C16 0.024(4) 0.021(3) 0.018(3) 0.007(3) 0.010(3) 0.008(3)
C17 0.019(3) 0.017(3) 0.022(4) 0.007(3) 0.009(3) 0.007(3)
C18 0.010(3) 0.015(3) 0.019(3) 0.001(3) 0.000(3) 0.000(2)
C19 0.026(4) 0.018(3) 0.019(3) 0.001(3) 0.006(3) 0.004(3)
C20 0.014(3) 0.017(3) 0.020(3) -0.001(3) 0.003(3) -0.001(3)
C21 0.017(3) 0.020(3) 0.023(4) 0.003(3) 0.006(3) 0.001(3)
C22 0.017(3) 0.023(3) 0.018(3) -0.001(3) 0.004(3) 0.002(3)
C23 0.019(3) 0.029(4) 0.015(3) 0.003(3) 0.004(3) 0.003(3)
C24 0.012(3) 0.025(4) 0.023(4) 0.007(3) 0.004(3) 0.005(3)
C25 0.016(3) 0.032(4) 0.019(3) 0.004(3) 0.007(3) 0.008(3)
C26 0.013(3) 0.036(4) 0.014(3) 0.003(3) 0.000(3) 0.006(3)
C27 0.016(3) 0.016(3) 0.023(3) -0.004(3) 0.007(3) -0.004(3)
C28 0.014(3) 0.023(4) 0.021(3) -0.001(3) 0.003(3) 0.002(3)
C29 0.016(3) 0.028(4) 0.032(4) 0.004(3) 0.007(3) 0.006(3)
C30 0.026(4) 0.025(4) 0.034(4) -0.005(3) 0.015(3) 0.004(3)
C31 0.033(4) 0.034(4) 0.019(4) -0.005(3) 0.013(3) 0.002(3)
C32 0.024(4) 0.024(4) 0.025(4) 0.002(3) 0.008(3) 0.007(3)
C33 0.028(4) 0.047(5) 0.032(4) 0.015(4) 0.008(3) 0.022(4)
C34 0.037(4) 0.046(5) 0.038(4) 0.012(4) 0.020(4) 0.026(4)

loop_
_geom_bond_atom_site_label_1
_geom_bond_atom_site_label_2
_geom_bond_distance
_geom_bond_site_symmetry_2
_geom_bond_publ_flag
B F1 1.371(8) . ?
B F2 1.384(8) . ?
B N3 1.568(8) . ?
B N2 1.569(8) . ?
N1 C17 1.314(8) . ?
N1 C1 1.334(8) . ?
N2 C4 1.362(8) . ?
N2 C1 1.395(8) . ?
N3 C20 1.355(8) . ?
N3 C17 1.387(7) . ?
N4 C24 1.356(8) . ?
N4 C34 1.436(9) . ?
N4 C33 1.451(8) . ?
C1 C2 1.409(9) . ?
C2 C3 1.376(8) . ?
C2 C5 1.462(8) . ?
C3 C4 1.391(8) . ?
C3 H3 0.9500 . ?
C4 C11 1.462(8) . ?
C5 C10 1.392(9) . ?
C5 C6 1.394(9) . ?
C6 C7 1.376(9) . ?
C6 H6 0.9500 . ?
C7 C8 1.371(9) . ?
C7 H7 0.9500 . ?
C8 C9 1.383(9) . ?
C8 H8 0.9500 . ?
C9 C10 1.392(9) . ?
C9 H9 0.9500 . ?
C10 H10 0.9500 . ?
C11 C12 1.393(9) . ?
C11 C16 1.415(9) . ?
C12 C13 1.390(9) . ?
C12 H12 0.9500 . ?
C13 C14 1.380(9) . ?
C13 H13 0.9500 . ?
C14 C15 1.387(9) . ?
C14 H14 0.9500 . ?
C15 C16 1.379(9) . ?
C15 H15 0.9500 . ?
C16 H16 0.9500 . ?
C17 C18 1.447(8) . ?
C18 C19 1.380(9) . ?
C18 C21 1.441(8) . ?
C19 C20 1.401(9) . ?
C19 H19 0.9500 . ?
C20 C27 1.473(8) . ?
C21 C26 1.384(9) . ?
C21 C22 1.399(9) . ?
C22 C23 1.371(9) . ?
C22 H22 0.9500 . ?
C23 C24 1.407(9) . ?
C23 H23 0.9500 . ?
C24 C25 1.406(8) . ?
C25 C26 1.378(9) . ?
C25 H25 0.9500 . ?
C26 H26 0.9500 . ?
C27 C28 1.380(9) . ?
C27 C32 1.406(9) . ?
C28 C29 1.368(9) . ?
C28 H28 0.9500 . ?
C29 C30 1.378(9) . ?
C29 H29 0.9500 . ?
C30 C31 1.392(9) . ?
C30 H30 0.9500 . ?
C31 C32 1.365(9) . ?
C31 H31 0.9500 . ?
C32 H32 0.9500 . ?
C33 H33A 0.9800 . ?
C33 H33B 0.9800 . ?
C33 H33C 0.9800 . ?
C34 H34A 0.9800 . ?
C34 H34B 0.9800 . ?
C34 H34C 0.9800 . ?

loop_
_cod_related_entry_id
_cod_related_entry_database
_cod_related_entry_code
1 ChemSpider 21150130
